data_2203317
loop_
_publ_author_name
'Yin-Xiang Lu'
'Peng Guo'
'Yong-zhi Cai'
'Wei Xu'
'Lin-Hong Weng'
'Yong-Ming Huang'

_publ_section_title
;
 (1-Phenyl-2,3-dihydro-1<i>H</i>-benzimidazol-2-ylidene)malonodinitrile
;
_journal_issue 3
_journal_name_full 'Acta Crystallographica Section E'
_journal_page_first o431
_journal_page_last o432
_journal_paper_doi 10.1107/S1600536804003460
_journal_volume 60
_journal_year 2004
_chemical_formula_iupac 'C16 H10 N4'
_chemical_formula_moiety 'C16 H10 N4'
_chemical_formula_sum 'C16 H10 N4'
_chemical_formula_weight 258.28
_chemical_name_systematic ?
_space_group_IT_number 14
_symmetry_cell_setting monoclinic
_symmetry_space_group_name_Hall '-P 2ybc'
_symmetry_space_group_name_H-M 'P 1 21/c 1'
_atom_sites_solution_hydrogens geom
_atom_sites_solution_primary direct
_atom_sites_solution_secondary difmap
_audit_creation_method SHELXL-97
_cell_angle_alpha 90.00
_cell_angle_beta 106.235(4)
_cell_angle_gamma 90.00
_cell_formula_units_Z 4
_cell_length_a 10.377(3)
_cell_length_b 17.876(5)
_cell_length_c 7.226(2)
_cell_measurement_reflns_used 950
_cell_measurement_temperature 293(2)
_cell_measurement_theta_max 27.092
_cell_measurement_theta_min 2.341
_cell_volume 1287.0(6)
_computing_cell_refinement SMART
_computing_data_collection 'SMART (Bruker, 1999)'
_computing_data_reduction 'SHELXTL (Sheldrick, 1997)'
_computing_molecular_graphics SHELXTL
_computing_publication_material SHELXTL
_computing_structure_refinement 'SHELXL97 (Sheldrick, 1997)'
_computing_structure_solution 'SHELXS97 (Sheldrick, 1997)'
_diffrn_ambient_temperature 293(2)
_diffrn_measured_fraction_theta_full 0.997
_diffrn_measured_fraction_theta_max 0.997
_diffrn_measurement_device_type 'Bruker SMART CCD area-detector'
_diffrn_measurement_method '\f and \w'
_diffrn_radiation_monochromator graphite
_diffrn_radiation_source 'fine-focus sealed tube'
_diffrn_radiation_type MoK\a
_diffrn_radiation_wavelength 0.71073
_diffrn_reflns_av_R_equivalents 0.0506
_diffrn_reflns_av_sigmaI/netI 0.0515
_diffrn_reflns_limit_h_max 12
_diffrn_reflns_limit_h_min -11
_diffrn_reflns_limit_k_max 17
_diffrn_reflns_limit_k_min -21
_diffrn_reflns_limit_l_max 8
_diffrn_reflns_limit_l_min -8
_diffrn_reflns_number 5318
_diffrn_reflns_theta_full 25.01
_diffrn_reflns_theta_max 25.01
_diffrn_reflns_theta_min 2.04
_exptl_absorpt_coefficient_mu 0.083
_exptl_absorpt_correction_type none
_exptl_crystal_colour Colourless
_exptl_crystal_density_diffrn 1.333
_exptl_crystal_density_method 'not measured'
_exptl_crystal_description Parallelepiped
_exptl_crystal_F_000 536
_exptl_crystal_size_max 0.15
_exptl_crystal_size_mid 0.10
_exptl_crystal_size_min 0.05
_refine_diff_density_max 0.157
_refine_diff_density_min -0.184
_refine_ls_extinction_method none
_refine_ls_goodness_of_fit_ref 1.125
_refine_ls_hydrogen_treatment mixed
_refine_ls_matrix_type full
_refine_ls_number_parameters 181
_refine_ls_number_reflns 2260
_refine_ls_number_restraints 0
_refine_ls_restrained_S_all 1.125
_refine_ls_R_factor_all 0.0948
_refine_ls_R_factor_gt 0.0586
_refine_ls_shift/su_max 0.000
_refine_ls_shift/su_mean 0.000
_refine_ls_structure_factor_coef Fsqd
_refine_ls_weighting_details 'calc w = 1/[\s^2^(Fo^2^)+(0.0503P)^2^+0.2084P] where P = (Fo^2^+2Fc^2^)/3'
_refine_ls_weighting_scheme calc
_refine_ls_wR_factor_gt 0.1177
_refine_ls_wR_factor_ref 0.1298
_reflns_number_gt 1556
_reflns_number_total 2260
_reflns_threshold_expression I>2\sI)
_cod_data_source_file na6276.cif
_cod_data_source_block I
_cod_original_cell_volume 1286.9(7)
_cod_original_sg_symbol_H-M 'P 21/c'
_cod_database_code 2203317
_cod_database_fobs_code 2203317

loop_
_symmetry_equiv_pos_as_xyz
'x, y, z'
'-x, y+1/2, -z+1/2'
'-x, -y, -z'
'x, -y-1/2, z-1/2'

loop_
_atom_site_label
_atom_site_fract_x
_atom_site_fract_y
_atom_site_fract_z
_atom_site_U_iso_or_equiv
_atom_site_adp_type
_atom_site_calc_flag
_atom_site_refinement_flags
_atom_site_occupancy
_atom_site_type_symbol
C1 0.3952(3) 0.07811(14) -0.1622(4) 0.0435(6) Uani d . 1 C
C2 0.1984(2) 0.02644(16) -0.3844(4) 0.0507(7) Uani d . 1 C
C3 0.2550(2) 0.06679(15) -0.2137(4) 0.0447(6) Uani d . 1 C
C4 0.1682(2) 0.09287(13) -0.1104(3) 0.0400(6) Uani d . 1 C
C5 0.3328(2) 0.14554(14) 0.1818(3) 0.0372(6) Uani d . 1 C
C6 0.4027(2) 0.08612(15) 0.2806(4) 0.0488(7) Uani d . 1 C
H6 0.3648 0.0386 0.2661 0.059 Uiso calc R 1 H
C7 0.5296(3) 0.09728(17) 0.4014(4) 0.0545(7) Uani d . 1 C
H7 0.5780 0.0572 0.4685 0.065 Uiso calc R 1 H
C8 0.5844(3) 0.16735(17) 0.4226(4) 0.0520(7) Uani d . 1 C
H8 0.6701 0.1749 0.5047 0.062 Uiso calc R 1 H
C9 0.5143(3) 0.22595(17) 0.3244(4) 0.0558(8) Uani d . 1 C
H9 0.5526 0.2734 0.3392 0.067 Uiso calc R 1 H
C10 0.3866(2) 0.21587(15) 0.2026(4) 0.0475(7) Uani d . 1 C
H10 0.3383 0.2561 0.1361 0.057 Uiso calc R 1 H
C11 0.0810(2) 0.14743(14) 0.1090(3) 0.0408(6) Uani d . 1 C
C12 0.0594(3) 0.18420(16) 0.2643(4) 0.0530(7) Uani d . 1 C
H12 0.1295 0.2056 0.3589 0.064 Uiso calc R 1 H
C13 -0.0716(3) 0.18788(17) 0.2732(4) 0.0607(8) Uani d . 1 C
H13 -0.0902 0.2124 0.3763 0.073 Uiso calc R 1 H
C14 -0.1764(3) 0.15594(16) 0.1319(4) 0.0576(8) Uani d . 1 C
H14 -0.2635 0.1595 0.1423 0.069 Uiso calc R 1 H
C15 -0.1536(2) 0.11917(15) -0.0230(4) 0.0492(7) Uani d . 1 C
H15 -0.2235 0.0977 -0.1179 0.059 Uiso calc R 1 H
C16 -0.0228(2) 0.11546(14) -0.0319(4) 0.0419(6) Uani d . 1 C
N1 0.5087(2) 0.08546(14) -0.1296(3) 0.0587(7) Uani d . 1 N
N2 0.1508(2) -0.00616(16) -0.5232(4) 0.0700(8) Uani d . 1 N
N3 0.19954(18) 0.13273(11) 0.0570(3) 0.0411(5) Uani d . 1 N
N4 0.03414(19) 0.08345(12) -0.1644(3) 0.0466(6) Uani d . 1 N
H4 -0.0100 0.0606 -0.2674 0.056 Uiso calc R 1 H

loop_
_atom_site_aniso_label
_atom_site_aniso_U_11
_atom_site_aniso_U_22
_atom_site_aniso_U_33
_atom_site_aniso_U_12
_atom_site_aniso_U_13
_atom_site_aniso_U_23
C1 0.0454(17) 0.0440(15) 0.0428(15) -0.0032(12) 0.0152(12) -0.0102(12)
C2 0.0320(14) 0.0687(19) 0.0550(18) -0.0018(13) 0.0180(13) -0.0147(16)
C3 0.0340(14) 0.0577(16) 0.0425(14) -0.0039(12) 0.0105(11) -0.0153(13)
C4 0.0335(14) 0.0450(14) 0.0401(14) -0.0014(11) 0.0078(11) -0.0055(12)
C5 0.0311(13) 0.0463(14) 0.0342(13) -0.0002(11) 0.0090(10) -0.0082(12)
C6 0.0425(15) 0.0486(16) 0.0541(16) -0.0048(12) 0.0117(13) 0.0011(14)
C7 0.0448(16) 0.065(2) 0.0500(17) 0.0086(14) 0.0074(13) 0.0131(15)
C8 0.0335(14) 0.081(2) 0.0406(15) -0.0040(14) 0.0082(11) -0.0079(15)
C9 0.0492(17) 0.0555(18) 0.0595(18) -0.0114(13) 0.0098(14) -0.0089(15)
C10 0.0444(15) 0.0429(15) 0.0491(16) 0.0005(12) 0.0032(12) -0.0038(13)
C11 0.0347(14) 0.0465(15) 0.0419(15) 0.0001(11) 0.0116(11) -0.0047(12)
C12 0.0426(15) 0.0670(18) 0.0504(17) -0.0032(13) 0.0146(13) -0.0198(15)
C13 0.0542(18) 0.078(2) 0.0561(18) 0.0041(15) 0.0266(15) -0.0155(16)
C14 0.0398(15) 0.073(2) 0.0642(19) 0.0030(14) 0.0216(14) -0.0066(16)
C15 0.0353(15) 0.0568(17) 0.0542(16) -0.0035(12) 0.0106(12) -0.0083(14)
C16 0.0339(14) 0.0475(15) 0.0447(15) -0.0023(11) 0.0118(11) -0.0092(12)
N1 0.0400(14) 0.0747(17) 0.0643(16) -0.0079(11) 0.0194(11) -0.0159(13)
N2 0.0447(15) 0.101(2) 0.0626(16) -0.0084(13) 0.0126(12) -0.0382(16)
N3 0.0315(11) 0.0508(13) 0.0401(12) -0.0014(9) 0.0086(9) -0.0113(10)
N4 0.0322(11) 0.0630(15) 0.0430(12) -0.0056(10) 0.0079(9) -0.0186(11)

loop_
_atom_type_symbol
_atom_type_description
_atom_type_scat_dispersion_real
_atom_type_scat_dispersion_imag
_atom_type_scat_source
C C 0.0033 0.0016 'International Tables Vol C Tables 4.2.6.8 and 6.1.1.4'
H H 0.0000 0.0000 'International Tables Vol C Tables 4.2.6.8 and 6.1.1.4'
N N 0.0061 0.0033 'International Tables Vol C Tables 4.2.6.8 and 6.1.1.4'

loop_
_geom_angle_atom_site_label_1
_geom_angle_atom_site_label_2
_geom_angle_atom_site_label_3
_geom_angle
N1 C1 C3 176.3(3)
N2 C2 C3 179.2(3)
C4 C3 C2 117.7(2)
C4 C3 C1 125.5(2)
C2 C3 C1 116.8(2)
N4 C4 N3 107.1(2)
N4 C4 C3 124.7(2)
N3 C4 C3 128.2(2)
C10 C5 C6 121.0(2)
C10 C5 N3 120.4(2)
C6 C5 N3 118.6(2)
C5 C6 C7 119.5(2)
C5 C6 H6 120.3
C7 C6 H6 120.3
C8 C7 C6 119.9(3)
C8 C7 H7 120.0
C6 C7 H7 120.0
C9 C8 C7 120.2(2)
C9 C8 H8 119.9
C7 C8 H8 119.9
C8 C9 C10 120.7(3)
C8 C9 H9 119.6
C10 C9 H9 119.6
C5 C10 C9 118.6(2)
C5 C10 H10 120.7
C9 C10 H10 120.7
C12 C11 C16 121.9(2)
C12 C11 N3 131.5(2)
C16 C11 N3 106.6(2)
C11 C12 C13 116.7(2)
C11 C12 H12 121.7
C13 C12 H12 121.7
C12 C13 C14 121.7(3)
C12 C13 H13 119.2
C14 C13 H13 119.2
C15 C14 C13 121.1(2)
C15 C14 H14 119.4
C13 C14 H14 119.4
C14 C15 C16 117.2(2)
C14 C15 H15 121.4
C16 C15 H15 121.4
C15 C16 C11 121.4(2)
C15 C16 N4 132.0(2)
C11 C16 N4 106.6(2)
C4 N3 C11 108.97(19)
C4 N3 C5 125.95(19)
C11 N3 C5 124.06(19)
C4 N4 C16 110.79(19)
C4 N4 H4 124.6
C16 N4 H4 124.6

loop_
_geom_bond_atom_site_label_1
_geom_bond_atom_site_label_2
_geom_bond_distance
C1 N1 1.143(3)
C1 C3 1.412(4)
C2 N2 1.146(3)
C2 C3 1.407(4)
C3 C4 1.401(3)
C4 N4 1.346(3)
C4 N3 1.362(3)
C5 C10 1.367(3)
C5 C6 1.369(3)
C5 N3 1.443(3)
C6 C7 1.376(3)
C6 H6 0.9300
C7 C8 1.366(4)
C7 H7 0.9300
C8 C9 1.357(4)
C8 H8 0.9300
C9 C10 1.382(3)
C9 H9 0.9300
C10 H10 0.9300
C11 C12 1.372(4)
C11 C16 1.382(3)
C11 N3 1.408(3)
C12 C13 1.380(4)
C12 H12 0.9300
C13 C14 1.390(4)
C13 H13 0.9300
C14 C15 1.374(4)
C14 H14 0.9300
C15 C16 1.378(3)
C15 H15 0.9300
C16 N4 1.382(3)
N4 H4 0.8600

loop_
_geom_hbond_atom_site_label_D
_geom_hbond_atom_site_label_H
_geom_hbond_atom_site_label_A
_geom_hbond_site_symmetry_A
_geom_hbond_distance_DH
_geom_hbond_distance_HA
_geom_hbond_distance_DA
_geom_hbond_angle_DHA
_geom_hbond_publ_flag
N4 H4 N2 3_554 0.86 2.03 2.875(3) 166 y
C9 H9 N1 4_566 0.93 2.58 3.390(4) 145 y

loop_
_cod_related_entry_id
_cod_related_entry_database
_cod_related_entry_code
1 ChemSpider 21131045
